data_7207764
loop_
_publ_author_name
'Wu, An-Kai'
'Lee, Kwang-Ming'

_publ_section_title
;
 Self-assembly of seven diamide-containing pyridinium salts via
 nonconventional C--H&#x22EF;O hydrogen bonding catemers
;
_journal_issue 10
_journal_name_full CrystEngComm
_journal_page_first 3424
_journal_paper_doi 10.1039/c2ce06448k
_journal_volume 14
_journal_year 2012
_chemical_formula_sum 'C8 H10 N4 O5'
_chemical_formula_weight 242.20
_chemical_name_systematic
;
?
;
_space_group_IT_number 2
_symmetry_cell_setting triclinic
_symmetry_space_group_name_Hall '-P 1'
_symmetry_space_group_name_H-M 'P -1'
_atom_sites_solution_hydrogens geom
_atom_sites_solution_primary direct
_atom_sites_solution_secondary difmap
_audit_creation_method SHELXL-97
_cell_angle_alpha 99.478(3)
_cell_angle_beta 92.657(3)
_cell_angle_gamma 99.407(3)
_cell_formula_units_Z 2
_cell_length_a 5.4520(3)
_cell_length_b 6.1264(3)
_cell_length_c 15.5624(8)
_cell_measurement_reflns_used 4263
_cell_measurement_temperature 296(2)
_cell_measurement_theta_max 26.3862
_cell_measurement_theta_min 2.6614
_cell_volume 504.38(5)
_computing_cell_refinement 'SAINT V7.34A (Bruker AXS, 2006)'
_computing_data_collection 'APEX2 (Bruker AXS, 2010)'
_computing_data_reduction 'SAINT V7.34A (Bruker AXS, 2006)'
_computing_molecular_graphics 'SHELXTL (Sheldrick, 2008)'
_computing_publication_material SHELXTL
_computing_structure_refinement 'SHELXL-97 (Sheldrick, 2008)'
_computing_structure_solution 'SHELXS-97 (Sheldrick, 2008)'
_diffrn_ambient_temperature 296(2)
_diffrn_detector_area_resol_mean 8.3333
_diffrn_measured_fraction_theta_full 0.988
_diffrn_measured_fraction_theta_max 0.988
_diffrn_measurement_device_type 'Bruker APEX-II CCD'
_diffrn_measurement_method '\f and \w scans'
_diffrn_radiation_monochromator graphite
_diffrn_radiation_source 'fine-focus sealed tube'
_diffrn_radiation_type MoK\a
_diffrn_radiation_wavelength 0.71073
_diffrn_reflns_av_R_equivalents 0.0229
_diffrn_reflns_av_sigmaI/netI 0.0211
_diffrn_reflns_limit_h_max 6
_diffrn_reflns_limit_h_min -6
_diffrn_reflns_limit_k_max 7
_diffrn_reflns_limit_k_min -7
_diffrn_reflns_limit_l_max 19
_diffrn_reflns_limit_l_min -19
_diffrn_reflns_number 8320
_diffrn_reflns_theta_full 26.45
_diffrn_reflns_theta_max 26.45
_diffrn_reflns_theta_min 1.33
_exptl_absorpt_coefficient_mu 0.134
_exptl_absorpt_correction_T_max 0.9486
_exptl_absorpt_correction_T_min 0.9122
_exptl_absorpt_correction_type multi-scan
_exptl_absorpt_process_details 'SADABS V2008/1 (Bruker AXS)'
_exptl_crystal_colour Colorless
_exptl_crystal_density_diffrn 1.595
_exptl_crystal_density_meas ?
_exptl_crystal_density_method 'not measured'
_exptl_crystal_description Columnar
_exptl_crystal_F_000 252
_exptl_crystal_size_max 0.30
_exptl_crystal_size_mid 0.15
_exptl_crystal_size_min 0.15
_refine_diff_density_max 0.358
_refine_diff_density_min -0.236
_refine_diff_density_rms 0.057
_refine_ls_extinction_method none
_refine_ls_goodness_of_fit_ref 1.930
_refine_ls_hydrogen_treatment constr
_refine_ls_matrix_type full
_refine_ls_number_parameters 154
_refine_ls_number_reflns 2060
_refine_ls_number_restraints 0
_refine_ls_restrained_S_all 1.930
_refine_ls_R_factor_all 0.0382
_refine_ls_R_factor_gt 0.0338
_refine_ls_shift/su_max 0.000
_refine_ls_shift/su_mean 0.000
_refine_ls_structure_factor_coef Fsqd
_refine_ls_weighting_details 'calc w=1/[\s^2^(Fo^2^)+(0.0447P)^2^+0.0000P] where P=(Fo^2^+2Fc^2^)/3'
_refine_ls_weighting_scheme calc
_refine_ls_wR_factor_gt 0.1044
_refine_ls_wR_factor_ref 0.1196
_reflns_number_gt 1878
_reflns_number_total 2060
_reflns_threshold_expression >2sigma(I)
_cod_data_source_file c2ce06448k.txt
_cod_data_source_block 838307
_cod_depositor_comments
;
The following automatic conversions were performed:

'_exptl_crystal_density_meas' value 'not measured' was changed to '?'
- the value is perceived as not measured.

Automatic conversion script
Id: cif_fix_values 3008 2015-01-20 13:52:24Z robertas 
;
_cod_database_code 7207764

loop_
_symmetry_equiv_pos_as_xyz
'x, y, z'
'-x, -y, -z'

loop_
_atom_site_label
_atom_site_type_symbol
_atom_site_fract_x
_atom_site_fract_y
_atom_site_fract_z
_atom_site_U_iso_or_equiv
_atom_site_adp_type
_atom_site_occupancy
_atom_site_symmetry_multiplicity
_atom_site_calc_flag
_atom_site_refinement_flags
O1 O 1.24498(16) 0.21126(15) 0.84626(6) 0.0151(3) Uani 1 1 d .
O2 O 0.80963(18) -0.27850(16) 0.50168(6) 0.0213(3) Uani 1 1 d .
O3 O 0.03888(15) 0.67602(15) 0.83644(6) 0.0159(3) Uani 1 1 d .
O4 O 0.39283(17) 0.73294(15) 0.77801(7) 0.0181(3) Uani 1 1 d .
O5 O 0.38368(17) 0.75049(17) 0.91876(7) 0.0216(3) Uani 1 1 d .
N1 N 1.1331(2) 0.26090(18) 0.98537(8) 0.0158(3) Uani 1 1 d .
H1A H 1.2842 0.2815 1.0077 0.019 Uiso 1 1 calc R
H1B H 1.0123 0.2658 1.0189 0.019 Uiso 1 1 calc R
N2 N 0.77104(18) 0.16475(17) 0.77543(7) 0.0116(3) Uani 1 1 d .
N3 N 1.0893(2) -0.3110(2) 0.60875(8) 0.0181(3) Uani 1 1 d .
H3A H 1.1416 -0.4199 0.5768 0.022 Uiso 1 1 calc R
H3B H 1.1532 -0.2626 0.6614 0.022 Uiso 1 1 calc R
N4 N 0.27340(19) 0.71964(18) 0.84432(8) 0.0134(3) Uani 1 1 d .
C1 C 1.0864(2) 0.2215(2) 0.89940(9) 0.0117(3) Uani 1 1 d .
C2 C 0.8086(2) 0.1836(2) 0.87072(9) 0.0122(3) Uani 1 1 d .
H2A H 0.7252 0.0472 0.8882 0.015 Uiso 1 1 calc R
H2B H 0.7357 0.3081 0.8993 0.015 Uiso 1 1 calc R
C3 C 0.8527(2) -0.0039(2) 0.72467(9) 0.0121(3) Uani 1 1 d .
H3 H 0.9277 -0.1057 0.7502 0.014 Uiso 1 1 calc R
C4 C 0.8262(2) -0.0270(2) 0.63503(9) 0.0133(3) Uani 1 1 d .
C5 C 0.9089(2) -0.2169(2) 0.57660(9) 0.0156(3) Uani 1 1 d .
C6 C 0.7077(2) 0.1251(2) 0.59830(9) 0.0159(3) Uani 1 1 d .
H6 H 0.6855 0.1121 0.5379 0.019 Uiso 1 1 calc R
C7 C 0.6242(2) 0.2946(2) 0.65229(10) 0.0155(3) Uani 1 1 d .
H7 H 0.5439 0.3961 0.6285 0.019 Uiso 1 1 calc R
C8 C 0.6591(2) 0.3137(2) 0.74073(10) 0.0135(3) Uani 1 1 d .
H8 H 0.6055 0.4299 0.7772 0.016 Uiso 1 1 calc R

loop_
_atom_site_aniso_label
_atom_site_aniso_U_11
_atom_site_aniso_U_22
_atom_site_aniso_U_33
_atom_site_aniso_U_23
_atom_site_aniso_U_13
_atom_site_aniso_U_12
O1 0.0113(5) 0.0176(5) 0.0166(6) 0.0022(4) 0.0036(4) 0.0028(4)
O2 0.0247(5) 0.0251(6) 0.0129(6) -0.0027(4) -0.0042(4) 0.0085(4)
O3 0.0082(5) 0.0175(5) 0.0220(6) 0.0054(4) -0.0001(4) 0.0011(4)
O4 0.0185(5) 0.0177(5) 0.0194(6) 0.0035(4) 0.0090(4) 0.0047(4)
O5 0.0199(5) 0.0260(6) 0.0174(6) 0.0060(5) -0.0080(4) 0.0003(4)
N1 0.0118(6) 0.0210(7) 0.0143(7) 0.0024(5) -0.0004(5) 0.0025(5)
N2 0.0083(5) 0.0127(6) 0.0131(6) 0.0019(5) -0.0001(4) 0.0000(4)
N3 0.0194(6) 0.0204(6) 0.0138(7) -0.0028(5) -0.0006(5) 0.0084(5)
N4 0.0125(6) 0.0110(6) 0.0169(7) 0.0034(5) 0.0002(5) 0.0021(4)
C1 0.0122(6) 0.0073(6) 0.0156(7) 0.0024(5) 0.0003(5) 0.0017(5)
C2 0.0115(6) 0.0144(7) 0.0106(7) 0.0018(5) 0.0022(5) 0.0022(5)
C3 0.0098(6) 0.0112(7) 0.0151(8) 0.0020(6) 0.0000(5) 0.0022(5)
C4 0.0103(6) 0.0142(7) 0.0148(8) 0.0025(6) 0.0002(5) 0.0005(5)
C5 0.0150(6) 0.0173(7) 0.0141(8) 0.0027(6) 0.0017(6) 0.0011(5)
C6 0.0140(6) 0.0202(7) 0.0126(7) 0.0045(6) -0.0013(5) -0.0003(5)
C7 0.0126(6) 0.0156(7) 0.0199(8) 0.0064(6) -0.0005(6) 0.0037(5)
C8 0.0078(6) 0.0119(6) 0.0212(8) 0.0033(6) 0.0016(5) 0.0019(5)

loop_
_atom_type_symbol
_atom_type_description
_atom_type_scat_dispersion_real
_atom_type_scat_dispersion_imag
_atom_type_scat_source
C C 0.0033 0.0016 'International Tables Vol C Tables 4.2.6.8 and 6.1.1.4'
H H 0.0000 0.0000 'International Tables Vol C Tables 4.2.6.8 and 6.1.1.4'
N N 0.0061 0.0033 'International Tables Vol C Tables 4.2.6.8 and 6.1.1.4'
O O 0.0106 0.0060 'International Tables Vol C Tables 4.2.6.8 and 6.1.1.4'

loop_
_geom_angle_atom_site_label_1
_geom_angle_atom_site_label_2
_geom_angle_atom_site_label_3
_geom_angle
C1 N1 H1A 120.0
C1 N1 H1B 120.0
H1A N1 H1B 120.0
C3 N2 C8 121.40(12)
C3 N2 C2 118.08(11)
C8 N2 C2 120.52(11)
C5 N3 H3A 120.0
C5 N3 H3B 120.0
H3A N3 H3B 120.0
O5 N4 O4 120.97(11)
O5 N4 O3 119.21(12)
O4 N4 O3 119.81(11)
O1 C1 N1 124.95(12)
O1 C1 C2 121.72(12)
N1 C1 C2 113.32(12)
N2 C2 C1 110.56(11)
N2 C2 H2A 109.5
C1 C2 H2A 109.5
N2 C2 H2B 109.5
C1 C2 H2B 109.5
H2A C2 H2B 108.1
N2 C3 C4 120.47(12)
N2 C3 H3 119.8
C4 C3 H3 119.8
C3 C4 C6 118.60(13)
C3 C4 C5 121.76(12)
C6 C4 C5 119.57(12)
O2 C5 N3 123.17(13)
O2 C5 C4 119.18(12)
N3 C5 C4 117.65(12)
C7 C6 C4 119.37(13)
C7 C6 H6 120.3
C4 C6 H6 120.3
C8 C7 C6 119.95(13)
C8 C7 H7 120.0
C6 C7 H7 120.0
N2 C8 C7 120.19(13)
N2 C8 H8 119.9
C7 C8 H8 119.9

loop_
_geom_bond_atom_site_label_1
_geom_bond_atom_site_label_2
_geom_bond_distance
O1 C1 1.2256(16)
O2 C5 1.2346(16)
O3 N4 1.2587(13)
O4 N4 1.2522(15)
O5 N4 1.2513(15)
N1 C1 1.3248(18)
N1 H1A 0.8600
N1 H1B 0.8600
N2 C3 1.3430(17)
N2 C8 1.3454(17)
N2 C2 1.4703(17)
N3 C5 1.3360(17)
N3 H3A 0.8600
N3 H3B 0.8600
C1 C2 1.5282(17)
C2 H2A 0.9700
C2 H2B 0.9700
C3 C4 1.3772(19)
C3 H3 0.9300
C4 C6 1.3968(19)
C4 C5 1.4982(19)
C6 C7 1.377(2)
C6 H6 0.9300
C7 C8 1.364(2)
C7 H7 0.9300
C8 H8 0.9300
